data_8105301
loop_
_publ_author_name
'Olagboye, Sulaiman A.'
'Yusuf, Tunde L.'
'Oladipo, Segun D.'
'Zamisa, Sizwe J.'

_publ_section_title
;
 Crystal structure of (E)-1-(2-nitrophenyl)-N-(o-tolyl)methanimine,
 C14H12N2O2
;
_journal_issue 4
_journal_name_full 'Zeitschrift f\"ur Kristallographie - New Crystal Structures'
_journal_page_first 833
_journal_page_last 836
_journal_paper_doi 10.1515/ncrs-2020-0034
_journal_volume 235
_journal_year 2020
_chemical_absolute_configuration .
_chemical_formula_moiety 'C14 H12 N2 O2'
_chemical_formula_sum 'C14 H12 N2 O2'
_chemical_formula_weight 240.26
_space_group_crystal_system monoclinic
_space_group_IT_number 4
_space_group_name_Hall 'P 2yb'
_space_group_name_H-M_alt 'P 1 21 1'
_atom_sites_solution_hydrogens geom
_atom_sites_solution_primary dual
_cell_angle_alpha 90
_cell_angle_beta 94.7860(10)
_cell_angle_gamma 90
_cell_formula_units_Z 8
_cell_length_a 8.38440(10)
_cell_length_b 20.0465(3)
_cell_length_c 14.0511(2)
_cell_measurement_reflns_used 7160
_cell_measurement_temperature 150.02
_cell_measurement_theta_max 27.03
_cell_measurement_theta_min 4.48
_cell_volume 2353.44(6)
_computing_molecular_graphics 'Olex2 1.3 (Dolomanov et al., 2009)'
_computing_publication_material 'Olex2 1.3 (Dolomanov et al., 2009)'
_computing_structure_refinement 'SHELXL 2016/6 (Sheldrick, 2015)'
_computing_structure_solution 'SHELXT 2014/5 (Sheldrick, 2014)'
_diffrn_ambient_temperature 150.02
_diffrn_measured_fraction_theta_full 0.990
_diffrn_measured_fraction_theta_max 0.982
_diffrn_measurement_device_type 'Bruker APEX-II CCD'
_diffrn_measurement_method '\f and \w scans'
_diffrn_radiation_monochromator graphite
_diffrn_radiation_type MoK\a
_diffrn_radiation_wavelength 0.71073
_diffrn_reflns_av_R_equivalents 0.0129
_diffrn_reflns_av_unetI/netI 0.0199
_diffrn_reflns_Laue_measured_fraction_full 0.990
_diffrn_reflns_Laue_measured_fraction_max 0.982
_diffrn_reflns_limit_h_max 10
_diffrn_reflns_limit_h_min -10
_diffrn_reflns_limit_k_max 25
_diffrn_reflns_limit_k_min -25
_diffrn_reflns_limit_l_max 17
_diffrn_reflns_limit_l_min -13
_diffrn_reflns_number 14543
_diffrn_reflns_point_group_measured_fraction_full 0.943
_diffrn_reflns_point_group_measured_fraction_max 0.917
_diffrn_reflns_theta_full 25.242
_diffrn_reflns_theta_max 27.037
_diffrn_reflns_theta_min 2.438
_diffrn_standards_number 0
_exptl_absorpt_coefficient_mu 0.093
_exptl_absorpt_correction_T_max 0.7455
_exptl_absorpt_correction_T_min 0.6974
_exptl_absorpt_correction_type multi-scan
_exptl_absorpt_process_details
'SADABS-2008/1 (Bruker,2008) was used for absorption correction. wR2(int) was 0.0348 before and 0.0273 after correction. The Ratio of minimum to maximum transmission is 0.9241. The \l/2 correction factor is 0.0015.'
_exptl_crystal_colour yellow
_exptl_crystal_colour_primary yellow
_exptl_crystal_density_diffrn 1.356
_exptl_crystal_density_meas .
_exptl_crystal_description block
_exptl_crystal_F_000 1008
_exptl_crystal_size_max 0.25
_exptl_crystal_size_mid 0.21
_exptl_crystal_size_min 0.13
_refine_diff_density_max 0.227
_refine_diff_density_min -0.192
_refine_diff_density_rms 0.036
_refine_ls_abs_structure_details
;
 Flack x determined using 3440 quotients [(I+)-(I-)]/[(I+)+(I-)]
 (Parsons, Flack and Wagner, Acta Cryst. B69 (2013) 249-259).
;
_refine_ls_abs_structure_Flack 0.3(5)
_refine_ls_extinction_coef .
_refine_ls_extinction_method none
_refine_ls_goodness_of_fit_ref 1.013
_refine_ls_hydrogen_treatment constr
_refine_ls_matrix_type full
_refine_ls_number_parameters 653
_refine_ls_number_reflns 9464
_refine_ls_number_restraints 2
_refine_ls_restrained_S_all 1.013
_refine_ls_R_factor_all 0.0429
_refine_ls_R_factor_gt 0.0356
_refine_ls_shift/su_max 0.000
_refine_ls_shift/su_mean 0.000
_refine_ls_structure_factor_coef Fsqd
_refine_ls_weighting_details 'w=1/[\s^2^(Fo^2^)+(0.0573P)^2^+0.3691P] where P=(Fo^2^+2Fc^2^)/3'
_refine_ls_weighting_scheme calc
_refine_ls_wR_factor_gt 0.0954
_refine_ls_wR_factor_ref 0.1022
_reflns_Friedel_coverage 0.814
_reflns_Friedel_fraction_full 0.893
_reflns_Friedel_fraction_max 0.848
_reflns_number_gt 8295
_reflns_number_total 9464
_reflns_threshold_expression 'I > 2\s(I)'
_cod_data_source_file suppl_ncrs-2020-0034_suppl.cif
_cod_data_source_block NOTO
_cod_database_code 8105301
_shelx_space_group_comment
;
The symmetry employed for this shelxl refinement is uniquely defined
by the following loop, which should always be used as a source of
symmetry information in preference to the above space-group names.
They are only intended as comments.
;
_olex2_refinement_description
;
1. Fixed Uiso
 At 1.2 times of:
  All C(H) groups
 At 1.5 times of:
  All C(H,H,H) groups
2. Rigid bond restraints
 C1C, C2C
 with sigma for 1-2 distances of 0.001 and sigma for 1-3 distances of 0.001
3.a Aromatic/amide H refined with riding coordinates:
 C14B(H14B), C11B(H11B), C12B(H12B), C6B(H6B), C13B(H13B), C8B(H8B), C5B(H5B),
 C3B(H3B), C4B(H4B), C8A(H8A), C3A(H3A), C4A(H4A), C11A(H11A), C6A(H6A),
 C5A(H5A), C13A(H13A), C12A(H12A), C14A(H14A), C8C(H8C), C3C(H3C), C4C(H4C),
 C11C(H11C), C6C(H6C), C5C(H5C), C12C(H12C), C14C(H14C), C13C(H13C), C14D(H14D),
  C6D(H6D), C13D(H13D), C11D(H11D), C8D(H8D), C12D(H12D), C5D(H5D), C3D(H3D),
 C4D(H4D)
3.b Idealised Me refined as rotating group:
 C1B(H1BA,H1BB,H1BC), C1A(H1AA,H1AB,H1AC), C1C(H1CA,H1CB,H1CC), C1D(H1DA,H1DB,
 H1DC)
;

loop_
_space_group_symop_operation_xyz
'x, y, z'
'-x, y+1/2, -z'

loop_
_atom_site_label
_atom_site_type_symbol
_atom_site_fract_x
_atom_site_fract_y
_atom_site_fract_z
_atom_site_U_iso_or_equiv
_atom_site_adp_type
_atom_site_occupancy
_atom_site_site_symmetry_order
_atom_site_calc_flag
_atom_site_refinement_flags_posn
_atom_site_refinement_flags_adp
_atom_site_refinement_flags_occupancy
_atom_site_disorder_assembly
_atom_site_disorder_group
O2B O 0.2402(3) 0.37674(14) -0.0293(2) 0.0439(7) Uani 1 1 d . . . . .
O1B O 0.3488(2) 0.44289(13) -0.12691(13) 0.0408(5) Uani 1 1 d . . . . .
N1B N 0.5896(3) 0.59253(12) -0.07785(16) 0.0266(5) Uani 1 1 d . . . . .
C10B C 0.4553(4) 0.44168(17) 0.0298(2) 0.0239(7) Uani 1 1 d . . . . .
N2B N 0.3388(3) 0.41924(15) -0.0475(2) 0.0307(6) Uani 1 1 d . . . . .
C1B C 0.7740(5) 0.7122(2) -0.0734(3) 0.0412(9) Uani 1 1 d . . . . .
H1BA H 0.737180 0.745292 -0.028744 0.062 Uiso 1 1 calc R U . . .
H1BB H 0.868060 0.729522 -0.102284 0.062 Uiso 1 1 calc R U . . .
H1BC H 0.802447 0.670832 -0.038929 0.062 Uiso 1 1 calc R U . . .
C9B C 0.5273(4) 0.50392(16) 0.0252(2) 0.0227(7) Uani 1 1 d . . . . .
C14B C 0.6446(4) 0.51962(18) 0.0987(2) 0.0294(7) Uani 1 1 d . . . . .
H14B H 0.696743 0.561692 0.098405 0.035 Uiso 1 1 calc R U . . .
C7B C 0.5493(4) 0.64117(17) -0.1504(2) 0.0261(7) Uani 1 1 d . . . . .
C11B C 0.4945(4) 0.39617(16) 0.1030(2) 0.0277(7) Uani 1 1 d . . . . .
H11B H 0.442460 0.354114 0.103916 0.033 Uiso 1 1 calc R U . . .
C12B C 0.6108(4) 0.4135(2) 0.1743(2) 0.0317(7) Uani 1 1 d . . . . .
H12B H 0.639189 0.383319 0.225068 0.038 Uiso 1 1 calc R U . . .
C6B C 0.4266(4) 0.62982(18) -0.2230(2) 0.0299(7) Uani 1 1 d . . . . .
H6B H 0.364533 0.590206 -0.222557 0.036 Uiso 1 1 calc R U . . .
C13B C 0.6859(4) 0.4750(2) 0.1716(2) 0.0313(8) Uani 1 1 d . . . . .
H13B H 0.766594 0.486544 0.220334 0.038 Uiso 1 1 calc R U . . .
C8B C 0.4833(3) 0.55495(15) -0.04935(19) 0.0253(6) Uani 1 1 d . . . . .
H8B H 0.375409 0.559104 -0.075268 0.030 Uiso 1 1 calc R U . . .
C5B C 0.3961(5) 0.67606(19) -0.2951(3) 0.0362(8) Uani 1 1 d . . . . .
H5B H 0.312687 0.668318 -0.343823 0.043 Uiso 1 1 calc R U . . .
C2B C 0.6411(4) 0.69831(18) -0.1512(3) 0.0281(7) Uani 1 1 d . . . . .
C3B C 0.6077(5) 0.74462(19) -0.2248(3) 0.0358(9) Uani 1 1 d . . . . .
H3B H 0.669126 0.784399 -0.225711 0.043 Uiso 1 1 calc R U . . .
C4B C 0.4865(5) 0.7335(2) -0.2964(3) 0.0404(10) Uani 1 1 d . . . . .
H4B H 0.465900 0.765203 -0.346112 0.048 Uiso 1 1 calc R U . . .
O1A O 0.4015(2) 0.55500(12) 0.37669(13) 0.0412(5) Uani 1 1 d . . . . .
O2A O 0.5065(3) 0.62258(15) 0.2793(2) 0.0463(7) Uani 1 1 d . . . . .
N1A N 0.1639(3) 0.40462(12) 0.32621(16) 0.0268(5) Uani 1 1 d . . . . .
N2A N 0.4102(3) 0.57940(14) 0.2971(2) 0.0295(6) Uani 1 1 d . . . . .
C8A C 0.2696(4) 0.44361(15) 0.29730(18) 0.0257(6) Uani 1 1 d . . . . .
H8A H 0.377908 0.439977 0.322627 0.031 Uiso 1 1 calc R U . . .
C3A C 0.1524(5) 0.25363(18) 0.4753(2) 0.0319(8) Uani 1 1 d . . . . .
H3A H 0.090519 0.214086 0.478350 0.038 Uiso 1 1 calc R U . . .
C4A C 0.2731(5) 0.26488(18) 0.5454(3) 0.0334(8) Uani 1 1 d . . . . .
H4A H 0.294676 0.233351 0.595261 0.040 Uiso 1 1 calc R U . . .
C2A C 0.1163(4) 0.29782(18) 0.3997(3) 0.0284(7) Uani 1 1 d . . . . .
C9A C 0.2229(4) 0.49456(17) 0.2241(2) 0.0246(7) Uani 1 1 d . . . . .
C11A C 0.2541(4) 0.60282(17) 0.1475(3) 0.0291(7) Uani 1 1 d . . . . .
H11A H 0.305097 0.645116 0.147011 0.035 Uiso 1 1 calc R U . . .
C6A C 0.3313(4) 0.36882(16) 0.4700(2) 0.0274(7) Uani 1 1 d . . . . .
H6A H 0.392737 0.408581 0.468839 0.033 Uiso 1 1 calc R U . . .
C5A C 0.3639(5) 0.32295(18) 0.5428(3) 0.0326(8) Uani 1 1 d . . . . .
H5A H 0.448144 0.331089 0.590860 0.039 Uiso 1 1 calc R U . . .
C7A C 0.2092(4) 0.35717(15) 0.3985(2) 0.0236(7) Uani 1 1 d . . . . .
C13A C 0.0652(5) 0.5239(2) 0.0778(3) 0.0347(8) Uani 1 1 d . . . . .
H13A H -0.014547 0.512061 0.028691 0.042 Uiso 1 1 calc R U . . .
C12A C 0.1381(4) 0.5855(2) 0.0758(2) 0.0318(7) Uani 1 1 d . . . . .
H12A H 0.108913 0.615832 0.025413 0.038 Uiso 1 1 calc R U . . .
C14A C 0.1070(4) 0.47888(19) 0.1511(2) 0.0293(7) Uani 1 1 d . . . . .
H14A H 0.055429 0.436694 0.151183 0.035 Uiso 1 1 calc R U . . .
C10A C 0.2942(4) 0.55774(17) 0.2196(2) 0.0243(7) Uani 1 1 d . . . . .
C1A C -0.0121(4) 0.2835(2) 0.3225(3) 0.0354(8) Uani 1 1 d . . . . .
H1AA H 0.035361 0.278918 0.261464 0.053 Uiso 1 1 calc R U . . .
H1AB H -0.089541 0.320229 0.318349 0.053 Uiso 1 1 calc R U . . .
H1AC H -0.066653 0.241933 0.337057 0.053 Uiso 1 1 calc R U . . .
O1C O 0.0060(2) 0.52358(13) -0.14939(13) 0.0410(5) Uani 1 1 d . . . . .
O2C O 0.0113(4) 0.62417(15) -0.2026(3) 0.0552(8) Uani 1 1 d . . . . .
N1C N -0.2910(3) 0.38935(12) -0.18932(16) 0.0254(5) Uani 1 1 d . . . . .
N2C N -0.0470(3) 0.56852(14) -0.20288(19) 0.0308(6) Uani 1 1 d . . . . .
C8C C -0.2624(3) 0.45148(15) -0.1785(2) 0.0240(6) Uani 1 1 d . . . . .
H8C H -0.232616 0.468866 -0.116658 0.029 Uiso 1 1 calc R U . . .
C9C C -0.2756(4) 0.49630(16) -0.2618(2) 0.0238(7) Uani 1 1 d . . . . .
C3C C -0.3739(5) 0.25360(18) -0.0231(3) 0.0328(8) Uani 1 1 d . . . . .
H3C H -0.448291 0.218263 -0.018322 0.039 Uiso 1 1 calc R U . . .
C2C C -0.3904(4) 0.29512(17) -0.1032(3) 0.0283(7) Uani 1 1 d . U . . .
C4C C -0.2548(5) 0.26174(18) 0.0490(3) 0.0348(8) Uani 1 1 d . . . . .
H4C H -0.247465 0.232460 0.102397 0.042 Uiso 1 1 calc R U . . .
C11C C -0.2082(4) 0.59679(18) -0.3480(3) 0.0323(8) Uani 1 1 d . . . . .
H11C H -0.144153 0.635648 -0.351797 0.039 Uiso 1 1 calc R U . . .
C6C C -0.1566(4) 0.35630(17) -0.0344(2) 0.0272(7) Uani 1 1 d . . . . .
H6C H -0.080465 0.391092 -0.038181 0.033 Uiso 1 1 calc R U . . .
C7C C -0.2790(4) 0.34877(15) -0.1067(2) 0.0225(6) Uani 1 1 d . . . . .
C5C C -0.1451(5) 0.31315(19) 0.0433(3) 0.0341(8) Uani 1 1 d . . . . .
H5C H -0.061836 0.318885 0.092781 0.041 Uiso 1 1 calc R U . . .
C12C C -0.3283(4) 0.5829(2) -0.4190(2) 0.0327(8) Uani 1 1 d . . . . .
H12C H -0.347264 0.612118 -0.471925 0.039 Uiso 1 1 calc R U . . .
C14C C -0.3950(4) 0.48389(17) -0.3348(2) 0.0266(7) Uani 1 1 d . . . . .
H14C H -0.460608 0.445476 -0.331263 0.032 Uiso 1 1 calc R U . . .
C13C C -0.4200(4) 0.5265(2) -0.4123(2) 0.0327(8) Uani 1 1 d . . . . .
H13C H -0.501370 0.516528 -0.461431 0.039 Uiso 1 1 calc R U . . .
C10C C -0.1826(4) 0.55382(17) -0.2721(2) 0.0251(7) Uani 1 1 d . . . . .
C1C C -0.5187(4) 0.2845(2) -0.1814(3) 0.0369(8) Uani 1 1 d . U . . .
H1CA H -0.561627 0.239262 -0.177192 0.055 Uiso 1 1 calc R U . . .
H1CB H -0.474432 0.290408 -0.243272 0.055 Uiso 1 1 calc R U . . .
H1CC H -0.604727 0.316997 -0.175393 0.055 Uiso 1 1 calc R U . . .
O2D O -0.2554(4) 0.36818(14) -0.5488(2) 0.0505(7) Uani 1 1 d . . . . .
O1D O -0.2547(2) 0.46948(12) -0.59930(13) 0.0396(5) Uani 1 1 d . . . . .
N1D N 0.0371(3) 0.60515(12) -0.55713(16) 0.0248(5) Uani 1 1 d . . . . .
C10D C -0.0647(4) 0.44009(17) -0.4770(2) 0.0238(7) Uani 1 1 d . . . . .
N2D N -0.1996(3) 0.42452(15) -0.5473(2) 0.0304(6) Uani 1 1 d . . . . .
C1D C 0.2644(4) 0.7109(2) -0.5656(3) 0.0354(8) Uani 1 1 d . . . . .
H1DA H 0.223232 0.738723 -0.515688 0.053 Uiso 1 1 calc R U . . .
H1DB H 0.354379 0.733681 -0.591855 0.053 Uiso 1 1 calc R U . . .
H1DC H 0.300545 0.668050 -0.538146 0.053 Uiso 1 1 calc R U . . .
C9D C 0.0252(4) 0.49789(16) -0.4853(2) 0.0217(6) Uani 1 1 d . . . . .
C7D C 0.0247(4) 0.64717(16) -0.6395(2) 0.0243(6) Uani 1 1 d . . . . .
C14D C 0.1445(4) 0.51060(18) -0.4116(2) 0.0291(7) Uani 1 1 d . . . . .
H14D H 0.208492 0.549517 -0.414633 0.035 Uiso 1 1 calc R U . . .
C6D C -0.0993(4) 0.63846(17) -0.7119(2) 0.0281(7) Uani 1 1 d . . . . .
H6D H -0.173984 0.603204 -0.707312 0.034 Uiso 1 1 calc R U . . .
C13D C 0.1713(4) 0.4682(2) -0.3349(2) 0.0316(8) Uani 1 1 d . . . . .
H13D H 0.252138 0.478449 -0.285662 0.038 Uiso 1 1 calc R U . . .
C11D C -0.0384(4) 0.39611(17) -0.4002(3) 0.0299(7) Uani 1 1 d . . . . .
H11D H -0.101405 0.356934 -0.396863 0.036 Uiso 1 1 calc R U . . .
C8D C 0.0110(3) 0.54362(14) -0.56873(19) 0.0226(6) Uani 1 1 d . . . . .
H8D H -0.017620 0.526500 -0.630852 0.027 Uiso 1 1 calc R U . . .
C12D C 0.0807(4) 0.4105(2) -0.3292(3) 0.0338(8) Uani 1 1 d . . . . .
H12D H 0.100686 0.380960 -0.276681 0.041 Uiso 1 1 calc R U . . .
C2D C 0.1324(4) 0.69913(17) -0.6447(2) 0.0252(7) Uani 1 1 d . . . . .
C5D C -0.1135(5) 0.68070(18) -0.7896(3) 0.0321(8) Uani 1 1 d . . . . .
H5D H -0.197030 0.674270 -0.838694 0.039 Uiso 1 1 calc R U . . .
C3D C 0.1152(5) 0.74168(18) -0.7234(3) 0.0317(8) Uani 1 1 d . . . . .
H3D H 0.187856 0.777729 -0.727599 0.038 Uiso 1 1 calc R U . . .
C4D C -0.0060(5) 0.73235(19) -0.7958(3) 0.0352(9) Uani 1 1 d . . . . .
H4D H -0.014867 0.761420 -0.849382 0.042 Uiso 1 1 calc R U . . .

loop_
_atom_site_aniso_label
_atom_site_aniso_U_11
_atom_site_aniso_U_22
_atom_site_aniso_U_33
_atom_site_aniso_U_23
_atom_site_aniso_U_13
_atom_site_aniso_U_12
O2B 0.0341(12) 0.0398(14) 0.0577(15) -0.0035(12) 0.0039(11) -0.0112(11)
O1B 0.0476(11) 0.0426(11) 0.0303(10) 0.0030(8) -0.0090(8) 0.0000(9)
N1B 0.0322(13) 0.0241(11) 0.0237(11) -0.0005(9) 0.0035(9) 0.0006(9)
C10B 0.0212(13) 0.0266(15) 0.0245(14) -0.0025(13) 0.0052(11) 0.0014(11)
N2B 0.0266(12) 0.0289(12) 0.0366(14) -0.0030(10) 0.0020(10) 0.0011(10)
C1B 0.041(2) 0.041(2) 0.042(2) -0.0101(18) 0.0053(15) -0.0133(17)
C9B 0.0254(15) 0.0234(14) 0.0200(13) -0.0004(11) 0.0070(11) 0.0052(11)
C14B 0.0309(16) 0.0294(16) 0.0283(15) -0.0044(13) 0.0044(12) -0.0020(13)
C7B 0.0276(14) 0.0267(15) 0.0249(14) -0.0017(12) 0.0078(11) 0.0038(12)
C11B 0.0317(15) 0.0225(14) 0.0299(15) 0.0036(12) 0.0091(12) 0.0034(11)
C12B 0.0362(16) 0.0342(16) 0.0253(15) 0.0056(13) 0.0058(11) 0.0100(13)
C6B 0.0344(16) 0.0284(15) 0.0276(15) -0.0012(12) 0.0069(12) 0.0035(12)
C13B 0.0306(16) 0.0389(18) 0.0240(14) -0.0015(14) -0.0009(12) 0.0023(13)
C8B 0.0270(13) 0.0223(13) 0.0270(13) -0.0013(11) 0.0039(10) 0.0052(10)
C5B 0.0443(19) 0.0332(18) 0.0309(17) -0.0044(14) 0.0026(14) 0.0095(15)
C2B 0.0306(17) 0.0278(17) 0.0272(15) -0.0010(15) 0.0104(12) 0.0021(14)
C3B 0.047(2) 0.0233(17) 0.0397(19) -0.0041(15) 0.0182(16) 0.0008(14)
C4B 0.057(2) 0.032(2) 0.0337(19) 0.0095(16) 0.0143(16) 0.0160(17)
O1A 0.0509(12) 0.0399(11) 0.0308(10) 0.0023(8) -0.0088(8) 0.0006(9)
O2A 0.0328(12) 0.0431(14) 0.0624(16) 0.0006(12) 0.0007(11) -0.0134(11)
N1A 0.0324(12) 0.0215(11) 0.0267(11) -0.0005(9) 0.0049(9) 0.0001(9)
N2A 0.0270(13) 0.0251(12) 0.0356(13) -0.0017(10) -0.0016(10) 0.0018(10)
C8A 0.0281(13) 0.0262(13) 0.0236(13) -0.0003(11) 0.0063(10) 0.0021(11)
C3A 0.0441(19) 0.0225(16) 0.0310(17) 0.0031(14) 0.0152(15) -0.0028(14)
C4A 0.0484(19) 0.0248(17) 0.0278(16) 0.0033(14) 0.0083(14) 0.0049(15)
C2A 0.0335(17) 0.0219(16) 0.0315(16) -0.0046(14) 0.0129(13) -0.0015(13)
C9A 0.0238(15) 0.0266(15) 0.0242(14) -0.0029(12) 0.0066(11) 0.0016(11)
C11A 0.0289(15) 0.0275(15) 0.0323(16) 0.0023(13) 0.0105(12) 0.0038(12)
C6A 0.0327(15) 0.0205(14) 0.0294(15) -0.0003(11) 0.0041(11) -0.0004(11)
C5A 0.0383(18) 0.0317(17) 0.0272(16) 0.0049(14) 0.0002(13) 0.0046(14)
C7A 0.0308(14) 0.0172(13) 0.0240(14) -0.0003(11) 0.0087(11) 0.0028(11)
C13A 0.0348(17) 0.045(2) 0.0241(15) -0.0041(14) 0.0001(12) 0.0039(15)
C12A 0.0363(17) 0.0364(17) 0.0231(14) 0.0057(13) 0.0061(12) 0.0107(13)
C14A 0.0329(16) 0.0277(15) 0.0278(15) -0.0024(13) 0.0053(12) -0.0014(13)
C10A 0.0226(14) 0.0255(15) 0.0255(14) -0.0005(13) 0.0060(11) 0.0041(11)
C1A 0.0367(19) 0.0311(18) 0.0393(19) 0.0045(15) 0.0081(14) -0.0066(15)
O1C 0.0401(11) 0.0509(12) 0.0307(10) 0.0042(9) -0.0047(8) -0.0046(9)
O2C 0.0482(15) 0.0418(14) 0.0735(19) 0.0005(13) -0.0073(13) -0.0192(12)
N1C 0.0265(11) 0.0239(11) 0.0261(11) -0.0006(9) 0.0044(9) -0.0007(9)
N2C 0.0304(13) 0.0335(14) 0.0290(12) -0.0054(11) 0.0066(10) -0.0049(11)
C8C 0.0225(13) 0.0243(13) 0.0253(13) -0.0027(11) 0.0033(10) 0.0016(10)
C9C 0.0248(15) 0.0224(14) 0.0247(14) -0.0049(12) 0.0048(11) 0.0025(11)
C3C 0.0410(18) 0.0246(16) 0.0355(18) 0.0040(14) 0.0207(15) -0.0005(14)
C2C 0.0320(16) 0.0202(15) 0.0341(16) -0.0046(14) 0.0120(11) -0.0011(13)
C4C 0.051(2) 0.0266(18) 0.0281(17) 0.0052(14) 0.0119(15) 0.0086(15)
C11C 0.0348(16) 0.0295(15) 0.0338(16) 0.0030(13) 0.0099(13) -0.0006(12)
C6C 0.0270(14) 0.0241(15) 0.0308(15) -0.0021(12) 0.0048(11) 0.0044(11)
C7C 0.0250(13) 0.0203(13) 0.0231(13) 0.0007(11) 0.0075(10) 0.0025(11)
C5C 0.0389(18) 0.0358(19) 0.0271(16) 0.0042(14) -0.0006(13) 0.0126(15)
C12C 0.0392(17) 0.0340(17) 0.0254(16) 0.0068(13) 0.0062(13) 0.0083(13)
C14C 0.0281(15) 0.0238(14) 0.0279(14) -0.0024(12) 0.0016(12) 0.0016(12)
C13C 0.0321(16) 0.0379(18) 0.0278(16) -0.0043(14) -0.0002(13) 0.0064(14)
C10C 0.0250(14) 0.0260(15) 0.0250(14) -0.0021(13) 0.0061(11) 0.0009(12)
C1C 0.0346(18) 0.0294(18) 0.047(2) 0.0014(16) 0.0060(13) -0.0076(15)
O2D 0.0510(15) 0.0352(13) 0.0635(17) -0.0016(12) -0.0057(13) -0.0168(11)
O1D 0.0436(11) 0.0447(11) 0.0293(9) 0.0048(9) -0.0054(8) -0.0059(9)
N1D 0.0264(12) 0.0237(11) 0.0246(11) 0.0018(9) 0.0042(9) 0.0002(9)
C10D 0.0262(14) 0.0228(14) 0.0230(14) -0.0014(12) 0.0053(11) 0.0024(11)
N2D 0.0293(12) 0.0321(14) 0.0305(13) -0.0032(11) 0.0059(9) -0.0050(10)
C1D 0.041(2) 0.0331(19) 0.0326(17) -0.0108(15) 0.0028(13) -0.0120(16)
C9D 0.0261(15) 0.0188(14) 0.0208(13) 0.0001(11) 0.0055(11) 0.0052(11)
C7D 0.0275(15) 0.0218(14) 0.0243(14) -0.0023(12) 0.0062(11) 0.0040(11)
C14D 0.0279(15) 0.0282(15) 0.0312(15) -0.0025(13) 0.0018(12) 0.0018(13)
C6D 0.0287(15) 0.0232(14) 0.0329(16) -0.0006(12) 0.0047(12) 0.0014(11)
C13D 0.0307(16) 0.0358(18) 0.0275(16) 0.0008(14) -0.0015(12) 0.0064(14)
C11D 0.0359(16) 0.0218(14) 0.0335(16) 0.0057(12) 0.0123(12) 0.0016(11)
C8D 0.0233(12) 0.0241(14) 0.0210(12) -0.0005(10) 0.0043(9) 0.0010(10)
C12D 0.0367(16) 0.0354(17) 0.0300(17) 0.0095(14) 0.0071(13) 0.0112(13)
C2D 0.0287(16) 0.0231(15) 0.0248(14) -0.0018(14) 0.0074(11) 0.0003(13)
C5D 0.0362(17) 0.0280(16) 0.0320(16) -0.0042(14) 0.0015(14) 0.0060(14)
C3D 0.0408(18) 0.0217(16) 0.0340(18) -0.0051(14) 0.0120(14) -0.0035(13)
C4D 0.049(2) 0.0275(18) 0.0304(17) 0.0056(14) 0.0106(15) 0.0077(15)

loop_
_atom_type_symbol
_atom_type_description
_atom_type_scat_dispersion_real
_atom_type_scat_dispersion_imag
_atom_type_scat_source
C C 0.0033 0.0016 'International Tables Vol C Tables 4.2.6.8 and 6.1.1.4'
H H 0.0000 0.0000 'International Tables Vol C Tables 4.2.6.8 and 6.1.1.4'
N N 0.0061 0.0033 'International Tables Vol C Tables 4.2.6.8 and 6.1.1.4'
O O 0.0106 0.0060 'International Tables Vol C Tables 4.2.6.8 and 6.1.1.4'

loop_
_geom_angle_atom_site_label_1
_geom_angle_atom_site_label_2
_geom_angle_atom_site_label_3
_geom_angle
_geom_angle_site_symmetry_1
_geom_angle_site_symmetry_3
C8B N1B C7B 120.3(3) . .
C9B C10B N2B 120.4(3) . .
C9B C10B C11B 123.0(3) . .
C11B C10B N2B 116.5(3) . .
O2B N2B C10B 118.4(3) . .
O1B N2B O2B 123.9(3) . .
O1B N2B C10B 117.6(3) . .
H1BA C1B H1BB 109.5 . .
H1BA C1B H1BC 109.5 . .
H1BB C1B H1BC 109.5 . .
C2B C1B H1BA 109.5 . .
C2B C1B H1BB 109.5 . .
C2B C1B H1BC 109.5 . .
C10B C9B C14B 116.6(3) . .
C10B C9B C8B 124.5(3) . .
C14B C9B C8B 118.8(3) . .
C9B C14B H14B 119.4 . .
C13B C14B C9B 121.2(3) . .
C13B C14B H14B 119.4 . .
C6B C7B N1B 121.5(3) . .
C2B C7B N1B 118.2(3) . .
C2B C7B C6B 120.2(3) . .
C10B C11B H11B 120.7 . .
C12B C11B C10B 118.6(3) . .
C12B C11B H11B 120.7 . .
C11B C12B H12B 120.1 . .
C11B C12B C13B 119.9(3) . .
C13B C12B H12B 120.1 . .
C7B C6B H6B 119.9 . .
C5B C6B C7B 120.2(4) . .
C5B C6B H6B 119.9 . .
C14B C13B C12B 120.6(3) . .
C14B C13B H13B 119.7 . .
C12B C13B H13B 119.7 . .
N1B C8B C9B 119.7(3) . .
N1B C8B H8B 120.2 . .
C9B C8B H8B 120.2 . .
C6B C5B H5B 119.9 . .
C4B C5B C6B 120.1(4) . .
C4B C5B H5B 119.9 . .
C7B C2B C1B 121.4(3) . .
C7B C2B C3B 118.6(3) . .
C3B C2B C1B 119.9(4) . .
C2B C3B H3B 119.4 . .
C4B C3B C2B 121.2(4) . .
C4B C3B H3B 119.4 . .
C5B C4B C3B 119.7(4) . .
C5B C4B H4B 120.2 . .
C3B C4B H4B 120.2 . .
C8A N1A C7A 119.1(3) . .
O1A N2A C10A 118.2(3) . .
O2A N2A O1A 124.0(3) . .
O2A N2A C10A 117.7(3) . .
N1A C8A H8A 120.2 . .
N1A C8A C9A 119.7(3) . .
C9A C8A H8A 120.2 . .
C4A C3A H3A 118.6 . .
C4A C3A C2A 122.8(3) . .
C2A C3A H3A 118.6 . .
C3A C4A H4A 120.3 . .
C3A C4A C5A 119.4(3) . .
C5A C4A H4A 120.3 . .
C3A C2A C7A 117.1(3) . .
C3A C2A C1A 121.9(3) . .
C7A C2A C1A 121.0(3) . .
C14A C9A C8A 119.1(3) . .
C14A C9A C10A 116.4(3) . .
C10A C9A C8A 124.4(3) . .
C12A C11A H11A 120.5 . .
C10A C11A H11A 120.5 . .
C10A C11A C12A 118.9(3) . .
C5A C6A H6A 119.7 . .
C5A C6A C7A 120.6(3) . .
C7A C6A H6A 119.7 . .
C4A C5A H5A 120.0 . .
C6A C5A C4A 119.9(4) . .
C6A C5A H5A 120.0 . .
N1A C7A C2A 117.0(3) . .
C6A C7A N1A 122.7(3) . .
C6A C7A C2A 120.1(3) . .
C12A C13A H13A 119.6 . .
C12A C13A C14A 120.7(3) . .
C14A C13A H13A 119.6 . .
C11A C12A H12A 120.2 . .
C13A C12A C11A 119.7(3) . .
C13A C12A H12A 120.2 . .
C9A C14A C13A 121.2(4) . .
C9A C14A H14A 119.4 . .
C13A C14A H14A 119.4 . .
C9A C10A N2A 119.5(3) . .
C11A C10A N2A 117.3(3) . .
C11A C10A C9A 123.1(3) . .
C2A C1A H1AA 109.5 . .
C2A C1A H1AB 109.5 . .
C2A C1A H1AC 109.5 . .
H1AA C1A H1AB 109.5 . .
H1AA C1A H1AC 109.5 . .
H1AB C1A H1AC 109.5 . .
C8C N1C C7C 117.6(2) . .
O1C N2C C10C 118.6(3) . .
O2C N2C O1C 122.9(3) . .
O2C N2C C10C 118.4(3) . .
N1C C8C H8C 120.0 . .
N1C C8C C9C 120.0(3) . .
C9C C8C H8C 120.0 . .
C14C C9C C8C 118.5(3) . .
C14C C9C C10C 116.2(3) . .
C10C C9C C8C 125.2(3) . .
C2C C3C H3C 118.6 . .
C4C C3C H3C 118.6 . .
C4C C3C C2C 122.8(3) . .
C3C C2C C7C 117.1(3) . .
C3C C2C C1C 121.8(3) . .
C7C C2C C1C 121.1(3) . .
C3C C4C H4C 120.3 . .
C3C C4C C5C 119.4(3) . .
C5C C4C H4C 120.3 . .
C12C C11C H11C 120.3 . .
C10C C11C H11C 120.3 . .
C10C C11C C12C 119.3(3) . .
C7C C6C H6C 119.8 . .
C7C C6C C5C 120.3(3) . .
C5C C6C H6C 119.8 . .
N1C C7C C2C 117.3(3) . .
C6C C7C N1C 122.3(3) . .
C6C C7C C2C 120.1(3) . .
C4C C5C C6C 120.3(4) . .
C4C C5C H5C 119.9 . .
C6C C5C H5C 119.9 . .
C11C C12C H12C 120.2 . .
C13C C12C C11C 119.6(3) . .
C13C C12C H12C 120.2 . .
C9C C14C H14C 119.3 . .
C13C C14C C9C 121.4(3) . .
C13C C14C H14C 119.3 . .
C12C C13C C14C 120.7(3) . .
C12C C13C H13C 119.6 . .
C14C C13C H13C 119.6 . .
C9C C10C N2C 120.2(3) . .
C11C C10C N2C 116.9(3) . .
C11C C10C C9C 122.8(3) . .
C2C C1C H1CA 109.5 . .
C2C C1C H1CB 109.5 . .
C2C C1C H1CC 109.5 . .
H1CA C1C H1CB 109.5 . .
H1CA C1C H1CC 109.5 . .
H1CB C1C H1CC 109.5 . .
C8D N1D C7D 118.2(2) . .
C9D C10D N2D 120.8(3) . .
C9D C10D C11D 122.6(3) . .
C11D C10D N2D 116.6(3) . .
O2D N2D O1D 123.0(3) . .
O2D N2D C10D 118.7(3) . .
O1D N2D C10D 118.3(3) . .
H1DA C1D H1DB 109.5 . .
H1DA C1D H1DC 109.5 . .
H1DB C1D H1DC 109.5 . .
C2D C1D H1DA 109.5 . .
C2D C1D H1DB 109.5 . .
C2D C1D H1DC 109.5 . .
C10D C9D C14D 116.6(3) . .
C10D C9D C8D 124.9(3) . .
C14D C9D C8D 118.4(3) . .
C6D C7D N1D 120.9(3) . .
C2D C7D N1D 118.9(3) . .
C2D C7D C6D 120.2(3) . .
C9D C14D H14D 119.1 . .
C13D C14D C9D 121.7(3) . .
C13D C14D H14D 119.1 . .
C7D C6D H6D 119.8 . .
C5D C6D C7D 120.5(3) . .
C5D C6D H6D 119.8 . .
C14D C13D H13D 119.8 . .
C14D C13D C12D 120.3(3) . .
C12D C13D H13D 119.8 . .
C10D C11D H11D 120.5 . .
C12D C11D C10D 119.0(3) . .
C12D C11D H11D 120.5 . .
N1D C8D C9D 120.0(3) . .
N1D C8D H8D 120.0 . .
C9D C8D H8D 120.0 . .
C13D C12D H12D 120.1 . .
C11D C12D C13D 119.8(3) . .
C11D C12D H12D 120.1 . .
C7D C2D C1D 121.1(3) . .
C7D C2D C3D 118.5(3) . .
C3D C2D C1D 120.4(3) . .
C6D C5D H5D 120.1 . .
C6D C5D C4D 119.8(4) . .
C4D C5D H5D 120.1 . .
C2D C3D H3D 119.4 . .
C4D C3D C2D 121.3(3) . .
C4D C3D H3D 119.4 . .
C5D C4D C3D 119.8(4) . .
C5D C4D H4D 120.1 . .
C3D C4D H4D 120.1 . .

loop_
_geom_bond_atom_site_label_1
_geom_bond_atom_site_label_2
_geom_bond_distance
_geom_bond_site_symmetry_2
O2B N2B 1.229(4) .
O1B N2B 1.222(3) .
N1B C7B 1.430(4) .
N1B C8B 1.258(4) .
C10B N2B 1.469(4) .
C10B C9B 1.390(5) .
C10B C11B 1.394(4) .
C1B H1BA 0.9800 .
C1B H1BB 0.9800 .
C1B H1BC 0.9800 .
C1B C2B 1.521(5) .
C9B C14B 1.401(4) .
C9B C8B 1.488(4) .
C14B H14B 0.9500 .
C14B C13B 1.383(5) .
C7B C6B 1.406(5) .
C7B C2B 1.381(5) .
C11B H11B 0.9500 .
C11B C12B 1.383(5) .
C12B H12B 0.9500 .
C12B C13B 1.386(5) .
C6B H6B 0.9500 .
C6B C5B 1.381(5) .
C13B H13B 0.9500 .
C8B H8B 0.9500 .
C5B H5B 0.9500 .
C5B C4B 1.379(6) .
C2B C3B 1.400(5) .
C3B H3B 0.9500 .
C3B C4B 1.387(6) .
C4B H4B 0.9500 .
O1A N2A 1.228(3) .
O2A N2A 1.224(4) .
N1A C8A 1.274(3) .
N1A C7A 1.420(4) .
N2A C10A 1.464(4) .
C8A H8A 0.9500 .
C8A C9A 1.479(4) .
C3A H3A 0.9500 .
C3A C4A 1.370(5) .
C3A C2A 1.397(5) .
C4A H4A 0.9500 .
C4A C5A 1.393(5) .
C2A C7A 1.423(4) .
C2A C1A 1.491(5) .
C9A C14A 1.389(4) .
C9A C10A 1.404(5) .
C11A H11A 0.9500 .
C11A C12A 1.385(5) .
C11A C10A 1.378(4) .
C6A H6A 0.9500 .
C6A C5A 1.385(5) .
C6A C7A 1.393(5) .
C5A H5A 0.9500 .
C13A H13A 0.9500 .
C13A C12A 1.379(6) .
C13A C14A 1.392(5) .
C12A H12A 0.9500 .
C14A H14A 0.9500 .
C1A H1AA 0.9800 .
C1A H1AB 0.9800 .
C1A H1AC 0.9800 .
O1C N2C 1.232(3) .
O2C N2C 1.218(4) .
N1C C8C 1.275(4) .
N1C C7C 1.414(4) .
N2C C10C 1.463(4) .
C8C H8C 0.9500 .
C8C C9C 1.473(4) .
C9C C14C 1.394(4) .
C9C C10C 1.406(5) .
C3C H3C 0.9500 .
C3C C2C 1.398(5) .
C3C C4C 1.371(5) .
C2C C7C 1.428(4) .
C2C C1C 1.488(5) .
C4C H4C 0.9500 .
C4C C5C 1.388(5) .
C11C H11C 0.9500 .
C11C C12C 1.386(5) .
C11C C10C 1.374(5) .
C6C H6C 0.9500 .
C6C C7C 1.390(4) .
C6C C5C 1.391(5) .
C5C H5C 0.9500 .
C12C H12C 0.9500 .
C12C C13C 1.375(5) .
C14C H14C 0.9500 .
C14C C13C 1.386(5) .
C13C H13C 0.9500 .
C1C H1CA 0.9800 .
C1C H1CB 0.9800 .
C1C H1CC 0.9800 .
O2D N2D 1.222(4) .
O1D N2D 1.226(4) .
N1D C7D 1.428(4) .
N1D C8D 1.261(4) .
C10D N2D 1.472(4) .
C10D C9D 1.392(4) .
C10D C11D 1.396(4) .
C1D H1DA 0.9800 .
C1D H1DB 0.9800 .
C1D H1DC 0.9800 .
C1D C2D 1.520(4) .
C9D C14D 1.402(4) .
C9D C8D 1.485(4) .
C7D C6D 1.403(4) .
C7D C2D 1.384(4) .
C14D H14D 0.9500 .
C14D C13D 1.375(5) .
C6D H6D 0.9500 .
C6D C5D 1.379(5) .
C13D H13D 0.9500 .
C13D C12D 1.391(5) .
C11D H11D 0.9500 .
C11D C12D 1.382(5) .
C8D H8D 0.9500 .
C12D H12D 0.9500 .
C2D C3D 1.395(5) .
C5D H5D 0.9500 .
C5D C4D 1.380(5) .
C3D H3D 0.9500 .
C3D C4D 1.390(5) .
C4D H4D 0.9500 .

loop_
_geom_torsion_atom_site_label_1
_geom_torsion_atom_site_label_2
_geom_torsion_atom_site_label_3
_geom_torsion_atom_site_label_4
_geom_torsion
_geom_torsion_site_symmetry_1
_geom_torsion_site_symmetry_2
_geom_torsion_site_symmetry_3
_geom_torsion_site_symmetry_4
N1B C7B C6B C5B -176.5(3) . . . .
N1B C7B C2B C1B -4.5(5) . . . .
N1B C7B C2B C3B 176.8(3) . . . .
C10B C9B C14B C13B 0.1(5) . . . .
C10B C9B C8B N1B -146.1(3) . . . .
C10B C11B C12B C13B -0.2(5) . . . .
N2B C10B C9B C14B -176.0(3) . . . .
N2B C10B C9B C8B 6.7(4) . . . .
N2B C10B C11B C12B 176.1(3) . . . .
C1B C2B C3B C4B -179.6(4) . . . .
C9B C10B N2B O2B -156.1(3) . . . .
C9B C10B N2B O1B 25.8(4) . . . .
C9B C10B C11B C12B -0.2(5) . . . .
C9B C14B C13B C12B -0.6(5) . . . .
C14B C9B C8B N1B 36.6(4) . . . .
C7B N1B C8B C9B 179.1(3) . . . .
C7B C6B C5B C4B 0.4(5) . . . .
C7B C2B C3B C4B -0.8(5) . . . .
C11B C10B N2B O2B 27.4(4) . . . .
C11B C10B N2B O1B -150.7(3) . . . .
C11B C10B C9B C14B 0.3(4) . . . .
C11B C10B C9B C8B -177.0(3) . . . .
C11B C12B C13B C14B 0.7(5) . . . .
C6B C7B C2B C1B 179.6(3) . . . .
C6B C7B C2B C3B 0.9(5) . . . .
C6B C5B C4B C3B -0.3(5) . . . .
C8B N1B C7B C6B -32.2(4) . . . .
C8B N1B C7B C2B 152.0(3) . . . .
C8B C9B C14B C13B 177.6(3) . . . .
C2B C7B C6B C5B -0.7(5) . . . .
C2B C3B C4B C5B 0.5(5) . . . .
O1A N2A C10A C9A -25.6(4) . . . .
O1A N2A C10A C11A 150.9(3) . . . .
O2A N2A C10A C9A 156.9(3) . . . .
O2A N2A C10A C11A -26.6(4) . . . .
N1A C8A C9A C14A -37.0(4) . . . .
N1A C8A C9A C10A 146.6(3) . . . .
C8A N1A C7A C2A -152.8(3) . . . .
C8A N1A C7A C6A 31.7(4) . . . .
C8A C9A C14A C13A -176.6(3) . . . .
C8A C9A C10A N2A -7.3(4) . . . .
C8A C9A C10A C11A 176.4(3) . . . .
C3A C4A C5A C6A 0.3(5) . . . .
C3A C2A C7A N1A -174.9(3) . . . .
C3A C2A C7A C6A 0.8(5) . . . .
C4A C3A C2A C7A -1.2(5) . . . .
C4A C3A C2A C1A 177.9(3) . . . .
C2A C3A C4A C5A 0.7(5) . . . .
C5A C6A C7A N1A 175.5(3) . . . .
C5A C6A C7A C2A 0.1(5) . . . .
C7A N1A C8A C9A -178.2(3) . . . .
C7A C6A C5A C4A -0.7(5) . . . .
C12A C11A C10A N2A -176.4(3) . . . .
C12A C11A C10A C9A 0.0(5) . . . .
C12A C13A C14A C9A 0.1(5) . . . .
C14A C9A C10A N2A 176.2(3) . . . .
C14A C9A C10A C11A -0.1(5) . . . .
C14A C13A C12A C11A -0.1(5) . . . .
C10A C9A C14A C13A 0.0(5) . . . .
C10A C11A C12A C13A 0.1(5) . . . .
C1A C2A C7A N1A 6.0(4) . . . .
C1A C2A C7A C6A -178.4(3) . . . .
O1C N2C C10C C9C 16.2(4) . . . .
O1C N2C C10C C11C -161.0(3) . . . .
O2C N2C C10C C9C -165.9(3) . . . .
O2C N2C C10C C11C 16.9(4) . . . .
N1C C8C C9C C14C 35.8(4) . . . .
N1C C8C C9C C10C -148.1(3) . . . .
C8C N1C C7C C2C 143.9(3) . . . .
C8C N1C C7C C6C -41.4(4) . . . .
C8C C9C C14C C13C 176.1(3) . . . .
C8C C9C C10C N2C 8.2(5) . . . .
C8C C9C C10C C11C -174.8(3) . . . .
C9C C14C C13C C12C -0.7(5) . . . .
C3C C2C C7C N1C 177.6(3) . . . .
C3C C2C C7C C6C 2.7(4) . . . .
C3C C4C C5C C6C 0.5(5) . . . .
C2C C3C C4C C5C 0.1(5) . . . .
C4C C3C C2C C7C -1.6(5) . . . .
C4C C3C C2C C1C 178.8(3) . . . .
C11C C12C C13C C14C 0.9(5) . . . .
C7C N1C C8C C9C -179.0(3) . . . .
C7C C6C C5C C4C 0.7(5) . . . .
C5C C6C C7C N1C -176.9(3) . . . .
C5C C6C C7C C2C -2.3(5) . . . .
C12C C11C C10C N2C 175.8(3) . . . .
C12C C11C C10C C9C -1.3(5) . . . .
C14C C9C C10C N2C -175.6(3) . . . .
C14C C9C C10C C11C 1.4(5) . . . .
C10C C9C C14C C13C -0.4(5) . . . .
C10C C11C C12C C13C 0.1(5) . . . .
C1C C2C C7C N1C -2.9(5) . . . .
C1C C2C C7C C6C -177.7(3) . . . .
N1D C7D C6D C5D 177.8(3) . . . .
N1D C7D C2D C1D 1.3(5) . . . .
N1D C7D C2D C3D -177.3(3) . . . .
C10D C9D C14D C13D -0.1(5) . . . .
C10D C9D C8D N1D 148.6(3) . . . .
C10D C11D C12D C13D 0.4(5) . . . .
N2D C10D C9D C14D 176.0(3) . . . .
N2D C10D C9D C8D -8.5(5) . . . .
N2D C10D C11D C12D -176.2(3) . . . .
C1D C2D C3D C4D -179.0(3) . . . .
C9D C10D N2D O2D 165.9(3) . . . .
C9D C10D N2D O1D -16.7(4) . . . .
C9D C10D C11D C12D 0.4(5) . . . .
C9D C14D C13D C12D 0.8(5) . . . .
C7D N1D C8D C9D 179.0(3) . . . .
C7D C6D C5D C4D -0.7(5) . . . .
C7D C2D C3D C4D -0.4(5) . . . .
C14D C9D C8D N1D -35.9(4) . . . .
C14D C13D C12D C11D -1.0(5) . . . .
C6D C7D C2D C1D 178.0(3) . . . .
C6D C7D C2D C3D -0.6(5) . . . .
C6D C5D C4D C3D -0.4(5) . . . .
C11D C10D N2D O2D -17.4(4) . . . .
C11D C10D N2D O1D 160.0(3) . . . .
C11D C10D C9D C14D -0.5(5) . . . .
C11D C10D C9D C8D 175.0(3) . . . .
C8D N1D C7D C6D 41.4(4) . . . .
C8D N1D C7D C2D -142.0(3) . . . .
C8D C9D C14D C13D -175.9(3) . . . .
C2D C7D C6D C5D 1.2(5) . . . .
C2D C3D C4D C5D 1.0(5) . . . .
